data_2312748
loop_
_publ_author_name
'Rahimisheikh, Sepideh'
'Hajizadeh, Amirhossein'
'Quintelier, Matthias'
'Stulens, Sander'
'Hardy, An'
'Hadermann, Joke'

_publ_section_title
;
 Crystal structure of submicron-sized sulfur particles using 3D ED
 obtained in atmospheric conditions.
;
_journal_coeditor_code UW3001
_journal_issue 2
_journal_name_full 'Acta crystallographica. Section C, Structural chemistry'
_journal_paper_doi 10.1107/S2053229625000130
_journal_volume 81
_journal_year 2025
_chemical_formula_iupac S8
_chemical_formula_sum S8
_chemical_formula_weight 256.5
_chemical_name_systematic
;
Cyclooctasulfur
;
_space_group_IT_number 70
_space_group_name_Hall 'F 2 2 -1d'
_space_group_name_H-M_alt 'F d d d :1'
_symmetry_cell_setting orthorhombic
_symmetry_space_group_name_Hall 'F 2 2 -1d'
_symmetry_space_group_name_H-M 'F d d d :1'
_cell_angle_alpha 90
_cell_angle_beta 90
_cell_angle_gamma 90
_cell_formula_units_Z 16
_cell_length_a 10.4947
_cell_length_b 12.7876
_cell_length_c 24.9428
_cell_measurement_reflns_used 2446
_cell_measurement_temperature 293
_cell_measurement_theta_max 0.777
_cell_measurement_theta_min 0.036
_cell_volume 3347.374
_diffrn_ambient_temperature 293
_diffrn_detector 'ASI Direct Electron Detector'
_diffrn_measured_fraction_theta_full 25.21
_diffrn_measured_fraction_theta_max 25.21
_diffrn_measurement_device_type 'Thermo Fisher'
_diffrn_measurement_method 'continuous-rotation 3D electron diffraction'
_diffrn_radiation_probe electron
_diffrn_radiation_source LaB6
_diffrn_radiation_type electron
_diffrn_radiation_wavelength 0.0256
_diffrn_reflns_av_R_equivalents 0.20
_diffrn_reflns_limit_h_max 10
_diffrn_reflns_limit_h_min 0
_diffrn_reflns_limit_k_max 13
_diffrn_reflns_limit_k_min 0
_diffrn_reflns_limit_l_max 26
_diffrn_reflns_limit_l_min 0
_diffrn_reflns_number 2446
_diffrn_reflns_theta_full 25.21
_diffrn_reflns_theta_max 1.08
_diffrn_reflns_theta_min 0.05
_diffrn_source 'transmission electron microscope'
_diffrn_source_voltage 200000
_diffrn_standards_decay_% 0.00(10)
_diffrn_standards_interval_time 1
_diffrn_standards_number 1487
_exptl_absorpt_coefficient_mu 0
_exptl_absorpt_correction_type none
_exptl_crystal_colour 'light yellow'
_exptl_crystal_density_diffrn 2.0357
_exptl_crystal_description Sphere
_exptl_crystal_F_000 660.608
_exptl_crystal_size_rad 500
_refine_diff_density_max 0.12
_refine_diff_density_min -0.11
_refine_ls_extinction_method none
_refine_ls_goodness_of_fit_gt 5.65
_refine_ls_goodness_of_fit_ref 5.22
_refine_ls_number_constraints 0
_refine_ls_number_parameters 162
_refine_ls_number_reflns 2446
_refine_ls_number_restraints 0
_refine_ls_R_factor_all 0.1291
_refine_ls_R_factor_gt 0.1133
_refine_ls_shift/su_max 0.0972
_refine_ls_shift/su_mean 0.0091
_refine_ls_structure_factor_coef F
_refine_ls_weighting_details 'calc w=1/[\s^2^(Fo)+(0.01P)^2^+0.0000P] where P=(Fo+2Fc)/3'
_refine_ls_weighting_scheme sigma
_refine_ls_wR_factor_gt 0.1264
_refine_ls_wR_factor_ref 0.1279
_reflns_number_gt 2061
_reflns_number_total 2446
_reflns_threshold_expression I>3\s(I)
_cod_data_source_file uw3001sup1.cif
_cod_data_source_block I
_cod_original_sg_symbol_Hall '-F -2xvw;-2yuw;-2zuv'
_cod_original_sg_symbol_H-M 'F d d d'
_cod_database_code 2312748

loop_
_space_group_symop_id
_space_group_symop_operation_xyz
1 x,y,z
2 -x,-y,z
3 -x,y,-z
4 x,-y,-z
5 -x+1/4,-y+1/4,-z+1/4
6 x+1/4,y+1/4,-z+1/4
7 x+1/4,-y+1/4,z+1/4
8 -x+1/4,y+1/4,z+1/4
9 x,y+1/2,z+1/2
10 -x,-y+1/2,z+1/2
11 -x,y+1/2,-z+1/2
12 x,-y+1/2,-z+1/2
13 -x+1/4,-y+3/4,-z+3/4
14 x+1/4,y+3/4,-z+3/4
15 x+1/4,-y+3/4,z+3/4
16 -x+1/4,y+3/4,z+3/4
17 x+1/2,y,z+1/2
18 -x+1/2,-y,z+1/2
19 -x+1/2,y,-z+1/2
20 x+1/2,-y,-z+1/2
21 -x+3/4,-y+1/4,-z+3/4
22 x+3/4,y+1/4,-z+3/4
23 x+3/4,-y+1/4,z+3/4
24 -x+3/4,y+1/4,z+3/4
25 x+1/2,y+1/2,z
26 -x+1/2,-y+1/2,z
27 -x+1/2,y+1/2,-z
28 x+1/2,-y+1/2,-z
29 -x+3/4,-y+3/4,-z+1/4
30 x+3/4,y+3/4,-z+1/4
31 x+3/4,-y+3/4,z+1/4
32 -x+3/4,y+3/4,z+1/4

loop_
_atom_site_type_symbol
_atom_site_label
_atom_site_fract_x
_atom_site_fract_y
_atom_site_fract_z
_atom_site_U_iso_or_equiv
_atom_site_adp_type
_atom_site_calc_flag
_atom_site_refinement_flags
_atom_site_occupancy
_atom_site_site_symmetry_multiplicity
_atom_site_disorder_assembly
_atom_site_disorder_group
S S1 0.5887(3) 0.0329(3) -0.25495(12) 0.0426(15) Uani d . 1 32 . .
S S2 0.5899(4) 0.1542(3) -0.20123(13) 0.0434(15) Uani d . 1 32 . .
S S3 0.6673(4) 0.1031(3) -0.12964(12) 0.0395(14) Uani d . 1 32 . .
S S4 0.5207(4) 0.0767(3) -0.07631(12) 0.0408(15) Uani d . 1 32 . .

loop_
_atom_site_aniso_label
_atom_site_aniso_U_11
_atom_site_aniso_U_22
_atom_site_aniso_U_33
_atom_site_aniso_U_12
_atom_site_aniso_U_13
_atom_site_aniso_U_23
_atom_site_aniso_type_symbol
S1 0.033(3) 0.060(3) 0.035(2) 0.0049(18) 0.0027(17) -0.0057(17) S
S2 0.050(3) 0.035(2) 0.045(2) 0.0023(18) 0.0132(19) 0.0134(16) S
S3 0.043(3) 0.043(2) 0.032(2) -0.0107(18) -0.0062(17) 0.0004(15) S
S4 0.058(3) 0.034(2) 0.030(2) -0.0106(18) 0.0066(17) -0.0098(16) S

loop_
_atom_type_symbol
_atom_type_scat_source
S International_Tables_Vol_C

loop_
_geom_angle_atom_site_label_1
_geom_angle_atom_site_label_2
_geom_angle_atom_site_label_3
_geom_angle_site_symmetry_1
_geom_angle_site_symmetry_2
_geom_angle_site_symmetry_3
_geom_angle
_geom_angle_publ_flag
S1 S1 S2 2_655 . . 108.5(2) ?
S1 S2 S3 . . . 109.1(2) ?
S2 S3 S4 . . . 108.4(2) ?
S3 S4 S4 . . 2_655 108.7(2) ?

loop_
_geom_bond_atom_site_label_1
_geom_bond_atom_site_label_2
_geom_bond_site_symmetry_1
_geom_bond_site_symmetry_2
_geom_bond_distance
_geom_bond_publ_flag
S1 S1 . 2_655 2.043(5) ?
S1 S2 . . 2.050(5) ?
S2 S3 . . 2.068(5) ?
S3 S4 . . 2.062(5) ?
S4 S4 . 2_655 2.008(5) ?
